data_7013079
loop_
_publ_author_name
'Robin B. Bedford'
'Catherine S. J. Cazin'
'Simon J. Coles'
'Thomas Gelbrich'
'Michael B. Hursthouse'
'V\'eronique J. M. Scordia'

_publ_section_title
;
 Phosphine and arsine adducts of N-donor palladacycles as catalysts in
 the Suzuki coupling of aryl bromides
;
_journal_issue 17
_journal_name_full 'Dalton Trans.'
_journal_page_first 3350
_journal_page_last 3356
_journal_paper_doi 10.1039/B304053D
_journal_year 2003
_chemical_formula_sum 'C30 H20 F6 N2 O4 Pd2'
_chemical_formula_weight 799.28
_chemical_name_systematic
; 
? 
;
_space_group_IT_number 2
_symmetry_cell_setting triclinic
_symmetry_space_group_name_Hall '-P 1'
_symmetry_space_group_name_H-M 'P -1'
_atom_sites_solution_hydrogens geom
_atom_sites_solution_primary direct
_atom_sites_solution_secondary difmap
_audit_creation_method SHELXL-97
_cell_angle_alpha 68.0360(15)
_cell_angle_beta 85.2730(15)
_cell_angle_gamma 88.4090(9)
_cell_formula_units_Z 2
_cell_length_a 9.6340(2)
_cell_length_b 11.3047(3)
_cell_length_c 14.3380(3)
_cell_measurement_temperature 150(2)
_cell_volume 1443.27(6)
_computing_structure_refinement 'SHELXL-97 (Sheldrick, 1997)'
_computing_structure_solution 'SHELXS-97 (Sheldrick, 1990)'
_diffrn_ambient_temperature 150(2)
_diffrn_detector_area_resol_mean 9.091
_diffrn_measured_fraction_theta_full 0.986
_diffrn_measured_fraction_theta_max 0.986
_diffrn_measurement_device_type 'Nonius KappaCCD'
_diffrn_measurement_method '\f & \w scans'
_diffrn_radiation_monochromator graphite
_diffrn_radiation_source 'Nonius FR591 rotating anode'
_diffrn_radiation_type MoK\a
_diffrn_radiation_wavelength 0.71073
_diffrn_reflns_av_R_equivalents 0.0904
_diffrn_reflns_av_sigmaI/netI 0.0645
_diffrn_reflns_limit_h_max 11
_diffrn_reflns_limit_h_min -11
_diffrn_reflns_limit_k_max 13
_diffrn_reflns_limit_k_min -13
_diffrn_reflns_limit_l_max 17
_diffrn_reflns_limit_l_min -17
_diffrn_reflns_number 17171
_diffrn_reflns_theta_full 25.03
_diffrn_reflns_theta_max 25.03
_diffrn_reflns_theta_min 2.96
_exptl_absorpt_coefficient_mu 1.324
_exptl_absorpt_correction_T_max 0.6921
_exptl_absorpt_correction_T_min 0.5573
_exptl_absorpt_correction_type multi-scan
_exptl_absorpt_process_details 'SORTAV (Blessing, 1997)'
_exptl_crystal_colour yellow
_exptl_crystal_density_diffrn 1.839
_exptl_crystal_density_method 'not measured'
_exptl_crystal_description block
_exptl_crystal_F_000 784
_exptl_crystal_size_max 0.50
_exptl_crystal_size_mid 0.40
_exptl_crystal_size_min 0.30
_refine_diff_density_max 1.059
_refine_diff_density_min -1.401
_refine_diff_density_rms 0.139
_refine_ls_extinction_coef 0.0061(8)
_refine_ls_extinction_expression Fc^*^=kFc[1+0.001xFc^2^\l^3^/sin(2\q)]^-1/4^
_refine_ls_extinction_method SHELXL
_refine_ls_goodness_of_fit_ref 0.971
_refine_ls_hydrogen_treatment mixed
_refine_ls_matrix_type full
_refine_ls_number_parameters 426
_refine_ls_number_reflns 5041
_refine_ls_number_restraints 63
_refine_ls_restrained_S_all 0.967
_refine_ls_R_factor_all 0.0504
_refine_ls_R_factor_gt 0.0404
_refine_ls_shift/su_max 0.319
_refine_ls_shift/su_mean 0.020
_refine_ls_structure_factor_coef Fsqd
_refine_ls_weighting_details 'calc w=1/[\s^2^(Fo^2^)+(0.0796P)^2^+0.0000P] where P=(Fo^2^+2Fc^2^)/3'
_refine_ls_weighting_scheme calc
_refine_ls_wR_factor_gt 0.1071
_refine_ls_wR_factor_ref 0.1147
_reflns_number_gt 4225
_reflns_number_total 5041
_reflns_threshold_expression >2sigma(I)
_cod_data_source_file B304053D.txt
_cod_data_source_block 6c
_cod_depositor_comments
;
The following automatic conversions were performed:
'_symmetry_cell_setting' value 'Triclinic' changed to 'triclinic'
according to '/home/saulius/struct/CIF-dictionaries/cif_core.dic'
dictionary named 'cif_core.dic' version 2.4.1 from 2010-06-29.

Automatic conversion script
Id: cif_fix_enum 1527 2010-12-29 10:47:43Z saulius 
;
_cod_original_sg_symbol_H-M P-1
_cod_database_code 7013079

loop_
_symmetry_equiv_pos_as_xyz
'x, y, z'
'-x, -y, -z'

loop_
_atom_site_label
_atom_site_type_symbol
_atom_site_fract_x
_atom_site_fract_y
_atom_site_fract_z
_atom_site_U_iso_or_equiv
_atom_site_adp_type
_atom_site_occupancy
_atom_site_symmetry_multiplicity
_atom_site_calc_flag
_atom_site_refinement_flags
_atom_site_disorder_assembly
_atom_site_disorder_group
Pd1 Pd 0.61034(3) 0.38332(3) 0.19185(2) 0.02628(14) Uani 1 1 d . . .
Pd2 Pd 0.58747(3) 0.10316(3) 0.31592(2) 0.02629(14) Uani 1 1 d . . .
O2 O 0.4091(3) 0.1155(3) 0.2436(2) 0.0328(6) Uani 1 1 d . . .
N1 N 0.7542(3) 0.3634(3) 0.0871(2) 0.0254(7) Uani 1 1 d . . .
O4 O 0.4851(3) 0.4069(3) 0.3063(2) 0.0372(7) Uani 1 1 d . . .
O3 O 0.4763(3) 0.1983(3) 0.4053(2) 0.0375(7) Uani 1 1 d . . .
O1 O 0.4279(3) 0.3222(3) 0.1418(2) 0.0337(7) Uani 1 1 d . . .
N2 N 0.7726(3) 0.0780(3) 0.3775(2) 0.0281(7) Uani 1 1 d . . .
F3 F 0.1287(3) 0.1935(3) 0.1965(2) 0.0578(8) Uani 1 1 d DU . .
F2 F 0.2391(3) 0.0963(3) 0.1111(3) 0.0705(10) Uani 1 1 d DU . .
F1 F 0.2158(3) 0.2987(3) 0.0475(2) 0.0574(8) Uani 1 1 d DU . .
C16 C 0.6820(4) 0.0029(4) 0.2442(3) 0.0283(9) Uani 1 1 d . . .
C1 C 0.7717(4) 0.4520(4) 0.2282(3) 0.0299(9) Uani 1 1 d . . .
C9 C 0.6232(5) 0.3593(4) -0.0494(3) 0.0347(9) Uani 1 1 d . . .
H9 H 0.5656 0.4254 -0.0423 0.042 Uiso 1 1 calc R . .
C7 C 0.8788(4) 0.3909(4) 0.0974(3) 0.0280(9) Uani 1 1 d . . .
H7 H 0.9559 0.3774 0.0567 0.034 Uiso 1 1 calc R . .
C14 C 0.3734(4) 0.2162(4) 0.1763(3) 0.0254(8) Uani 1 1 d . . .
C15 C 0.2382(4) 0.2016(4) 0.1313(3) 0.0378(10) Uani 1 1 d . . .
C22 C 0.8660(4) 0.0215(4) 0.3395(3) 0.0326(9) Uani 1 1 d . . .
H22 H 0.9585 0.0103 0.3594 0.039 Uiso 1 1 calc R . .
C5 C 1.0231(5) 0.4845(4) 0.1908(3) 0.0383(10) Uani 1 1 d . . .
H5 H 1.1068 0.4769 0.1536 0.046 Uiso 1 1 calc R . .
C8 C 0.7297(4) 0.3094(4) 0.0136(3) 0.0264(8) Uani 1 1 d . . .
C10 C 0.6021(5) 0.3106(4) -0.1233(3) 0.0425(11) Uani 1 1 d . . .
H10 H 0.5306 0.3446 -0.1678 0.051 Uiso 1 1 calc R . .
C29 C 0.4507(4) 0.3130(4) 0.3836(3) 0.0322(9) Uani 1 1 d . A .
C6 C 0.8969(4) 0.4425(4) 0.1725(3) 0.0312(9) Uani 1 1 d . . .
C13 C 0.8116(4) 0.2106(4) 0.0058(3) 0.0336(9) Uani 1 1 d . . .
H13 H 0.8834 0.1763 0.0498 0.040 Uiso 1 1 calc R . .
C28 C 0.7128(5) 0.1018(4) 0.5355(3) 0.0438(11) Uani 1 1 d . . .
H28 H 0.6353 0.0471 0.5453 0.053 Uiso 1 1 calc R . .
C20 C 0.9024(5) -0.0949(4) 0.2199(3) 0.0429(11) Uani 1 1 d . . .
H20 H 0.9970 -0.1124 0.2340 0.051 Uiso 1 1 calc R . .
C23 C 0.8038(4) 0.1281(4) 0.4517(3) 0.0311(9) Uani 1 1 d . . .
C11 C 0.6850(5) 0.2129(4) -0.1318(3) 0.0424(11) Uani 1 1 d . . .
H11 H 0.6710 0.1807 -0.1827 0.051 Uiso 1 1 calc R . .
C26 C 0.8456(6) 0.2354(4) 0.5913(4) 0.0507(13) Uani 1 1 d . . .
H26 H 0.8587 0.2735 0.6388 0.061 Uiso 1 1 calc R . .
C17 C 0.6250(5) -0.0432(4) 0.1790(3) 0.0354(9) Uani 1 1 d . . .
H17 H 0.5308 -0.0255 0.1635 0.042 Uiso 1 1 calc R . .
C18 C 0.7074(5) -0.1162(4) 0.1359(3) 0.0404(11) Uani 1 1 d . . .
H18 H 0.6674 -0.1500 0.0928 0.048 Uiso 1 1 calc R . .
C12 C 0.7874(5) 0.1623(4) -0.0673(3) 0.0384(10) Uani 1 1 d . . .
H12 H 0.8422 0.0937 -0.0727 0.046 Uiso 1 1 calc R . .
C21 C 0.8223(4) -0.0235(4) 0.2653(3) 0.0336(9) Uani 1 1 d . . .
C3 C 0.9034(5) 0.5483(4) 0.3171(3) 0.0443(12) Uani 1 1 d . . .
H3 H 0.9058 0.5862 0.3660 0.053 Uiso 1 1 calc R . .
C27 C 0.7338(6) 0.1553(5) 0.6062(3) 0.0504(13) Uani 1 1 d . . .
H27 H 0.6711 0.1367 0.6646 0.060 Uiso 1 1 calc R . .
C2 C 0.7772(5) 0.5053(4) 0.3016(3) 0.0366(10) Uani 1 1 d . . .
H2 H 0.6948 0.5120 0.3406 0.044 Uiso 1 1 calc R . .
C4 C 1.0249(5) 0.5375(4) 0.2638(4) 0.0457(12) Uani 1 1 d . . .
H4 H 1.1103 0.5663 0.2769 0.055 Uiso 1 1 calc R . .
C24 C 0.9189(5) 0.2063(4) 0.4368(4) 0.0410(11) Uani 1 1 d . . .
H24 H 0.9833 0.2228 0.3795 0.049 Uiso 1 1 calc R . .
C30 C 0.3679(6) 0.3448(5) 0.4680(4) 0.0509(13) Uani 1 1 d . . .
C25 C 0.9378(6) 0.2603(5) 0.5084(4) 0.0504(13) Uani 1 1 d . . .
H25 H 1.0153 0.3147 0.4993 0.060 Uiso 1 1 calc R . .
C19 C 0.8451(5) -0.1401(5) 0.1548(4) 0.0450(12) Uani 1 1 d . . .
H19 H 0.9004 -0.1875 0.1231 0.054 Uiso 1 1 calc R . .
F4A F 0.3017(18) 0.2540(13) 0.5370(8) 0.069(4) Uani 0.50 1 d PDU A 1
F5A F 0.285(4) 0.440(3) 0.433(2) 0.083(7) Uani 0.50 1 d PDU A 1
F6A F 0.4634(19) 0.3876(17) 0.5146(11) 0.099(6) Uani 0.50 1 d PDU A 1
F4B F 0.259(2) 0.2598(19) 0.4999(12) 0.111(6) Uani 0.50 1 d PDU A 2
F5B F 0.306(4) 0.454(3) 0.437(2) 0.076(7) Uani 0.50 1 d PDU A 2
F6B F 0.4336(17) 0.3254(19) 0.5464(12) 0.112(7) Uani 0.50 1 d PDU A 2

loop_
_atom_site_aniso_label
_atom_site_aniso_U_11
_atom_site_aniso_U_22
_atom_site_aniso_U_33
_atom_site_aniso_U_23
_atom_site_aniso_U_13
_atom_site_aniso_U_12
Pd1 0.0306(2) 0.0231(2) 0.0267(2) -0.01166(14) 0.00080(13) -0.00149(13)
Pd2 0.0288(2) 0.0246(2) 0.0262(2) -0.01052(14) -0.00134(13) -0.00117(13)
O2 0.0293(15) 0.0293(15) 0.0391(17) -0.0112(13) -0.0059(12) -0.0024(12)
N1 0.0285(18) 0.0195(16) 0.0274(17) -0.0088(13) 0.0022(13) -0.0015(13)
O4 0.0432(18) 0.0333(16) 0.0367(17) -0.0172(14) 0.0068(13) 0.0015(13)
O3 0.0440(18) 0.0358(18) 0.0331(16) -0.0150(13) 0.0041(13) -0.0013(14)
O1 0.0336(16) 0.0320(16) 0.0375(17) -0.0151(13) -0.0034(12) -0.0014(13)
N2 0.0337(19) 0.0248(17) 0.0231(17) -0.0053(14) -0.0034(13) -0.0028(15)
F3 0.0291(14) 0.079(2) 0.0643(19) -0.0270(16) 0.0032(12) -0.0029(14)
F2 0.074(2) 0.068(2) 0.104(3) -0.064(2) -0.0410(19) 0.0113(17)
F1 0.0472(17) 0.070(2) 0.0498(18) -0.0126(15) -0.0218(13) 0.0021(15)
C16 0.034(2) 0.023(2) 0.027(2) -0.0086(16) -0.0003(16) -0.0037(17)
C1 0.042(2) 0.0182(19) 0.029(2) -0.0074(16) -0.0040(17) -0.0027(17)
C9 0.042(2) 0.032(2) 0.029(2) -0.0115(18) -0.0030(17) 0.0016(19)
C7 0.033(2) 0.026(2) 0.021(2) -0.0060(16) 0.0014(15) -0.0035(17)
C14 0.023(2) 0.033(2) 0.026(2) -0.0190(18) 0.0021(15) 0.0015(17)
C15 0.033(2) 0.044(3) 0.042(3) -0.022(2) -0.0043(18) 0.003(2)
C22 0.032(2) 0.035(2) 0.028(2) -0.0074(18) -0.0088(16) 0.0050(18)
C5 0.041(3) 0.034(2) 0.038(2) -0.0107(19) -0.0012(19) -0.0114(19)
C8 0.031(2) 0.026(2) 0.023(2) -0.0100(16) 0.0025(15) -0.0062(16)
C10 0.051(3) 0.045(3) 0.033(2) -0.016(2) -0.0100(19) -0.004(2)
C29 0.029(2) 0.038(3) 0.033(2) -0.019(2) 0.0004(16) 0.0030(18)
C6 0.040(2) 0.026(2) 0.027(2) -0.0083(17) -0.0025(16) -0.0057(17)
C13 0.035(2) 0.030(2) 0.036(2) -0.0126(18) 0.0032(17) -0.0015(18)
C28 0.057(3) 0.045(3) 0.033(2) -0.018(2) 0.000(2) -0.016(2)
C20 0.045(3) 0.045(3) 0.041(3) -0.018(2) -0.006(2) 0.015(2)
C23 0.038(2) 0.027(2) 0.029(2) -0.0087(17) -0.0091(17) -0.0014(17)
C11 0.053(3) 0.047(3) 0.038(3) -0.030(2) 0.007(2) -0.015(2)
C26 0.079(4) 0.037(3) 0.040(3) -0.015(2) -0.026(2) -0.002(3)
C17 0.039(2) 0.033(2) 0.037(2) -0.0159(19) -0.0016(18) -0.0063(18)
C18 0.049(3) 0.040(2) 0.038(3) -0.022(2) 0.0018(19) -0.009(2)
C12 0.046(3) 0.033(2) 0.040(3) -0.021(2) 0.014(2) -0.007(2)
C21 0.036(2) 0.031(2) 0.033(2) -0.0103(18) -0.0056(17) 0.0046(18)
C3 0.067(3) 0.036(3) 0.038(3) -0.021(2) -0.011(2) -0.011(2)
C27 0.069(3) 0.056(3) 0.030(3) -0.019(2) -0.003(2) -0.009(3)
C2 0.051(3) 0.029(2) 0.032(2) -0.0134(18) -0.0005(18) -0.004(2)
C4 0.055(3) 0.038(3) 0.044(3) -0.014(2) -0.011(2) -0.016(2)
C24 0.039(3) 0.040(3) 0.040(3) -0.009(2) -0.0081(19) -0.007(2)
C30 0.053(3) 0.057(3) 0.044(3) -0.024(3) 0.008(2) 0.010(3)
C25 0.064(3) 0.039(3) 0.047(3) -0.009(2) -0.024(2) -0.011(2)
C19 0.055(3) 0.042(3) 0.042(3) -0.022(2) 0.003(2) 0.011(2)
F4A 0.101(12) 0.053(5) 0.036(5) -0.007(4) 0.044(5) 0.007(6)
F5A 0.088(11) 0.079(12) 0.058(11) -0.007(9) 0.020(7) 0.037(10)
F6A 0.083(7) 0.178(15) 0.083(11) -0.107(11) 0.017(7) -0.023(9)
F4B 0.094(11) 0.118(11) 0.126(14) -0.067(11) 0.073(10) -0.028(8)
F5B 0.104(16) 0.065(8) 0.072(10) -0.048(8) 0.015(8) 0.031(8)
F6B 0.105(13) 0.193(17) 0.060(8) -0.076(10) -0.014(7) 0.067(12)

loop_
_atom_type_symbol
_atom_type_description
_atom_type_scat_dispersion_real
_atom_type_scat_dispersion_imag
_atom_type_scat_source
C C 0.0033 0.0016 'International Tables Vol C Tables 4.2.6.8 and 6.1.1.4'
H H 0.0000 0.0000 'International Tables Vol C Tables 4.2.6.8 and 6.1.1.4'
N N 0.0061 0.0033 'International Tables Vol C Tables 4.2.6.8 and 6.1.1.4'
O O 0.0106 0.0060 'International Tables Vol C Tables 4.2.6.8 and 6.1.1.4'
F F 0.0171 0.0103 'International Tables Vol C Tables 4.2.6.8 and 6.1.1.4'
Pd Pd -0.9988 1.0072 'International Tables Vol C Tables 4.2.6.8 and 6.1.1.4'

loop_
_geom_angle_atom_site_label_1
_geom_angle_atom_site_label_2
_geom_angle_atom_site_label_3
_geom_angle
_geom_angle_site_symmetry_1
_geom_angle_site_symmetry_3
_geom_angle_publ_flag
C1 Pd1 N1 81.19(15) . . ?
C1 Pd1 O4 92.04(14) . . ?
N1 Pd1 O4 173.01(13) . . ?
C1 Pd1 O1 175.26(13) . . ?
N1 Pd1 O1 98.26(12) . . ?
O4 Pd1 O1 88.64(11) . . ?
C1 Pd1 Pd2 108.95(11) . . ?
N1 Pd1 Pd2 94.94(9) . . ?
O4 Pd1 Pd2 85.60(8) . . ?
O1 Pd1 Pd2 75.78(8) . . ?
C16 Pd2 N2 80.89(15) . . ?
C16 Pd2 O2 92.07(14) . . ?
N2 Pd2 O2 172.97(12) . . ?
C16 Pd2 O3 174.94(13) . . ?
N2 Pd2 O3 99.13(12) . . ?
O2 Pd2 O3 87.86(12) . . ?
C16 Pd2 Pd1 110.98(11) . . ?
N2 Pd2 Pd1 98.86(9) . . ?
O2 Pd2 Pd1 83.77(8) . . ?
O3 Pd2 Pd1 74.04(8) . . ?
C14 O2 Pd2 122.2(3) . . ?
C7 N1 C8 119.7(3) . . ?
C7 N1 Pd1 114.0(3) . . ?
C8 N1 Pd1 125.9(2) . . ?
C29 O4 Pd1 120.0(3) . . ?
C29 O3 Pd2 129.7(3) . . ?
C14 O1 Pd1 127.3(3) . . ?
C22 N2 C23 121.5(3) . . ?
C22 N2 Pd2 114.9(3) . . ?
C23 N2 Pd2 123.3(3) . . ?
C17 C16 C21 119.3(4) . . ?
C17 C16 Pd2 127.0(3) . . ?
C21 C16 Pd2 113.6(3) . . ?
C2 C1 C6 118.4(4) . . ?
C2 C1 Pd1 128.2(3) . . ?
C6 C1 Pd1 113.4(3) . . ?
C8 C9 C10 118.9(4) . . ?
N1 C7 C6 117.2(4) . . ?
O1 C14 O2 130.6(4) . . ?
O1 C14 C15 116.4(4) . . ?
O2 C14 C15 113.0(3) . . ?
F1 C15 F2 107.8(4) . . ?
F1 C15 F3 107.1(4) . . ?
F2 C15 F3 107.0(4) . . ?
F1 C15 C14 112.8(4) . . ?
F2 C15 C14 111.5(4) . . ?
F3 C15 C14 110.4(4) . . ?
N2 C22 C21 116.3(4) . . ?
C4 C5 C6 119.4(4) . . ?
C13 C8 C9 121.0(4) . . ?
C13 C8 N1 120.4(4) . . ?
C9 C8 N1 118.6(3) . . ?
C11 C10 C9 120.0(4) . . ?
O3 C29 O4 130.3(4) . . ?
O3 C29 C30 114.7(4) . . ?
O4 C29 C30 114.9(4) . . ?
C5 C6 C1 120.8(4) . . ?
C5 C6 C7 125.4(4) . . ?
C1 C6 C7 113.8(4) . . ?
C8 C13 C12 119.1(4) . . ?
C23 C28 C27 119.9(4) . . ?
C19 C20 C21 120.4(4) . . ?
C28 C23 C24 120.9(4) . . ?
C28 C23 N2 117.9(4) . . ?
C24 C23 N2 121.2(4) . . ?
C12 C11 C10 120.4(4) . . ?
C25 C26 C27 120.3(4) . . ?
C16 C17 C18 119.4(4) . . ?
C19 C18 C17 121.4(4) . . ?
C11 C12 C13 120.5(4) . . ?
C20 C21 C16 119.9(4) . . ?
C20 C21 C22 126.0(4) . . ?
C16 C21 C22 113.9(4) . . ?
C4 C3 C2 121.8(4) . . ?
C26 C27 C28 119.9(5) . . ?
C3 C2 C1 119.6(4) . . ?
C3 C4 C5 119.9(4) . . ?
C23 C24 C25 118.4(4) . . ?
F4A C30 F5B 116.3(19) . . ?
F4A C30 F6B 75.8(10) . . ?
F5B C30 F6B 113.0(16) . . ?
F4A C30 F5A 109.1(19) . . ?
F5B C30 F5A 12(3) . . ?
F6B C30 F5A 122.5(17) . . ?
F4A C30 F4B 29.7(9) . . ?
F5B C30 F4B 103(2) . . ?
F6B C30 F4B 105.4(10) . . ?
F5A C30 F4B 92(2) . . ?
F4A C30 F6A 106.5(10) . . ?
F5B C30 F6A 92.1(19) . . ?
F6B C30 F6A 31.7(11) . . ?
F5A C30 F6A 104.2(18) . . ?
F4B C30 F6A 135.5(9) . . ?
F4A C30 C29 117.2(7) . . ?
F5B C30 C29 114.2(13) . . ?
F6B C30 C29 114.9(8) . . ?
F5A C30 C29 112.4(14) . . ?
F4B C30 C29 105.0(8) . . ?
F6A C30 C29 106.5(8) . . ?
C26 C25 C24 120.6(5) . . ?
C18 C19 C20 119.5(4) . . ?

loop_
_geom_bond_atom_site_label_1
_geom_bond_atom_site_label_2
_geom_bond_distance
_geom_bond_site_symmetry_2
_geom_bond_publ_flag
Pd1 C1 1.948(4) . ?
Pd1 N1 2.029(3) . ?
Pd1 O4 2.050(3) . ?
Pd1 O1 2.175(3) . ?
Pd1 Pd2 3.0005(4) . ?
Pd2 C16 1.957(4) . ?
Pd2 N2 2.021(3) . ?
Pd2 O2 2.055(3) . ?
Pd2 O3 2.165(3) . ?
O2 C14 1.248(5) . ?
N1 C7 1.282(5) . ?
N1 C8 1.439(5) . ?
O4 C29 1.243(5) . ?
O3 C29 1.238(5) . ?
O1 C14 1.226(5) . ?
N2 C22 1.289(5) . ?
N2 C23 1.434(5) . ?
F3 C15 1.332(5) . ?
F2 C15 1.326(5) . ?
F1 C15 1.318(5) . ?
C16 C17 1.384(6) . ?
C16 C21 1.409(6) . ?
C1 C2 1.400(6) . ?
C1 C6 1.415(6) . ?
C9 C8 1.388(6) . ?
C9 C10 1.394(6) . ?
C7 C6 1.427(5) . ?
C14 C15 1.540(6) . ?
C22 C21 1.435(6) . ?
C5 C4 1.389(6) . ?
C5 C6 1.396(6) . ?
C8 C13 1.383(6) . ?
C10 C11 1.382(7) . ?
C29 C30 1.542(6) . ?
C13 C12 1.388(6) . ?
C28 C23 1.369(6) . ?
C28 C27 1.390(6) . ?
C20 C19 1.377(7) . ?
C20 C21 1.394(6) . ?
C23 C24 1.389(6) . ?
C11 C12 1.370(7) . ?
C26 C25 1.366(7) . ?
C26 C27 1.378(7) . ?
C17 C18 1.398(6) . ?
C18 C19 1.375(7) . ?
C3 C4 1.373(7) . ?
C3 C2 1.387(6) . ?
C24 C25 1.402(7) . ?
C30 F4A 1.270(15) . ?
C30 F5B 1.30(3) . ?
C30 F6B 1.279(18) . ?
C30 F5A 1.29(3) . ?
C30 F4B 1.37(2) . ?
C30 F6A 1.376(18) . ?
